data_7024061
loop_
_publ_author_name
'Bruce, Michael I.'
'Zaitseva, Natasha N.'
'Skelton, Brian W.'
'White, Allan H.'
'Fox, Mark A.'
'Low, Paul J.'

_publ_section_title
;
 Syntheses and molecular structures of some tricobalt carbonyl clusters
 containing 2,4,6-trimethyl-1,3,5-trithiane.
;
_journal_issue 5
_journal_name_full 'Dalton transactions (Cambridge, England : 2003)'
_journal_page_first 1222
_journal_page_last 1234
_journal_paper_doi 10.1039/b909708b
_journal_volume 39
_journal_year 2010
_chemical_formula_moiety 'C28 H30 Co4 O10 S3 Si2'
_chemical_formula_sum 'C28 H30 Co4 O10 S3 Si2'
_chemical_formula_weight 914.6
_chemical_name_systematic
;
?
;
_space_group_IT_number 14
_symmetry_cell_setting monoclinic
_symmetry_space_group_name_Hall '-P 2yn'
_symmetry_space_group_name_H-M 'P 1 21/n 1'
_atom_sites_solution_hydrogens geom
_atom_sites_solution_primary direct
_atom_sites_solution_secondary difmap
_audit_creation_date 2009-05-17T10:12:28-00:00
_audit_creation_method 'WinGX routine CIF_UPDATE'
_cell_angle_alpha 90
_cell_angle_beta 101.824(3)
_cell_angle_gamma 90
_cell_formula_units_Z 4
_cell_length_a 12.338(2)
_cell_length_b 13.998(2)
_cell_length_c 23.252(4)
_cell_measurement_reflns_used 5108
_cell_measurement_temperature 170(2)
_cell_measurement_theta_max 27.46
_cell_measurement_theta_min 2.27
_cell_volume 3930.6(11)
_computing_cell_refinement 'Siemens SAINT (Siemens, 1995)'
_computing_data_collection 'Siemens SMART (Siemens, 1995)'
_computing_data_reduction 'xtal ADDREF SORTRF'
_computing_molecular_graphics OrtepII
_computing_publication_material WinGX
_computing_structure_refinement 'SHELXL-97 (Sheldrick, 2008)'
_computing_structure_solution xtal
_diffrn_ambient_temperature 170(2)
_diffrn_measured_fraction_theta_full 0.991
_diffrn_measured_fraction_theta_max 0.991
_diffrn_measurement_device_type
;
Bruker SMART CCD diffractometer
;
_diffrn_measurement_method '\w scans'
_diffrn_radiation_monochromator graphite
_diffrn_radiation_type MoK\a
_diffrn_radiation_wavelength 0.71073
_diffrn_reflns_av_R_equivalents 0.059
_diffrn_reflns_av_unetI/netI 0.0484
_diffrn_reflns_limit_h_max 15
_diffrn_reflns_limit_h_min -15
_diffrn_reflns_limit_k_max 18
_diffrn_reflns_limit_k_min -18
_diffrn_reflns_limit_l_max 30
_diffrn_reflns_limit_l_min -30
_diffrn_reflns_number 34418
_diffrn_reflns_theta_full 27.51
_diffrn_reflns_theta_max 27.51
_diffrn_reflns_theta_min 1.71
_exptl_absorpt_coefficient_mu 1.926
_exptl_absorpt_correction_T_max 0.825
_exptl_absorpt_correction_T_min 0.561
_exptl_absorpt_correction_type multi-scan
_exptl_absorpt_process_details
;
SADABS; Sheldrick, 1996
;
_exptl_crystal_colour dark_red
_exptl_crystal_density_diffrn 1.546
_exptl_crystal_density_method 'not measured'
_exptl_crystal_description plate
_exptl_crystal_F_000 1848
_exptl_crystal_size_max .48
_exptl_crystal_size_mid .18
_exptl_crystal_size_min .1
_refine_diff_density_max 0.957
_refine_diff_density_min -0.47
_refine_diff_density_rms 0.096
_refine_ls_extinction_method none
_refine_ls_goodness_of_fit_ref 1.04
_refine_ls_hydrogen_treatment constr
_refine_ls_matrix_type full
_refine_ls_number_parameters 491
_refine_ls_number_reflns 8955
_refine_ls_number_restraints 0
_refine_ls_restrained_S_all 1.04
_refine_ls_R_factor_all 0.0722
_refine_ls_R_factor_gt 0.0516
_refine_ls_shift/su_max 0.044
_refine_ls_shift/su_mean 0.001
_refine_ls_structure_factor_coef Fsqd
_refine_ls_weighting_details 'calc w=1/[\s^2^(Fo^2^)+(0.0531P)^2^+5.2113P] where P=(Fo^2^+2Fc^2^)/3'
_refine_ls_weighting_scheme calc
_refine_ls_wR_factor_gt 0.1165
_refine_ls_wR_factor_ref 0.1253
_reflns_number_gt 6807
_reflns_number_total 8955
_reflns_threshold_expression I>2\s(I)
_cod_data_source_file b909708b.txt
_cod_data_source_block br1178
_cod_original_sg_symbol_Hall -p_2yn
_cod_original_sg_symbol_H-M P_1_21/n_1
_cod_database_code 7024061

loop_
_symmetry_equiv_pos_as_xyz
'x, y, z'
'-x+1/2, y+1/2, -z+1/2'
'-x, -y, -z'
'x-1/2, -y-1/2, z-1/2'

loop_
_atom_site_label
_atom_site_type_symbol
_atom_site_fract_x
_atom_site_fract_y
_atom_site_fract_z
_atom_site_U_iso_or_equiv
_atom_site_adp_type
_atom_site_occupancy
_atom_site_symmetry_multiplicity
_atom_site_calc_flag
_atom_site_refinement_flags
_atom_site_disorder_assembly
_atom_site_disorder_group
Co1 Co 0.57591(4) 0.85491(3) 0.12567(2) 0.02865(12) Uani 1 1 d . A .
Co2 Co 0.48885(4) 0.84278(3) 0.21164(2) 0.02642(12) Uani 1 1 d . A .
Co3 Co 0.21895(4) 0.73880(4) 0.04186(2) 0.03512(14) Uani 1 1 d . . .
Co4 Co 0.36266(18) 0.61563(15) 0.05703(10) 0.0288(4) Uani 0.681(5) 1 d P A 1
Co4' Co 0.3802(4) 0.6234(4) 0.04070(18) 0.0274(7) Uani 0.319(5) 1 d P A 2
S1 S 0.69968(8) 0.97364(7) 0.16189(5) 0.0397(2) Uani 1 1 d . . .
S2 S 0.58193(8) 0.96749(7) 0.26344(4) 0.0359(2) Uani 1 1 d . . .
S3 S 0.79262(9) 0.84860(8) 0.26972(5) 0.0466(3) Uani 1 1 d . . .
C11 C 0.6603(4) 0.7485(3) 0.13407(19) 0.0462(10) Uani 1 1 d . . .
O11 O 0.7056(3) 0.6770(3) 0.13837(19) 0.0779(12) Uani 1 1 d . . .
C12 C 0.5616(3) 0.8827(3) 0.04836(19) 0.0444(10) Uani 1 1 d . . .
O12 O 0.5481(3) 0.8980(3) -0.00032(15) 0.0718(11) Uani 1 1 d . . .
C21 C 0.3656(4) 0.8457(3) 0.24039(19) 0.0446(10) Uani 1 1 d . . .
O21 O 0.2830(3) 0.8461(3) 0.25587(19) 0.0760(12) Uani 1 1 d . . .
C22 C 0.5537(3) 0.7354(3) 0.24380(17) 0.0385(9) Uani 1 1 d . . .
O22 O 0.5884(3) 0.6623(2) 0.25997(16) 0.0666(10) Uani 1 1 d . . .
C31 C 0.1009(4) 0.6688(3) 0.0047(2) 0.0491(11) Uani 1 1 d . A .
O31 O 0.0262(3) 0.6262(3) -0.01793(18) 0.0748(11) Uani 1 1 d . . .
C32 C 0.2584(5) 0.8154(4) -0.0128(3) 0.0708(17) Uani 1 1 d . A .
O32 O 0.2832(5) 0.8638(4) -0.0464(2) 0.133(2) Uani 1 1 d . . .
C33 C 0.1414(6) 0.8317(6) 0.0690(5) 0.058(2) Uani 0.681(5) 1 d P A 1
O33 O 0.0929(5) 0.8853(5) 0.0899(5) 0.105(3) Uani 0.681(5) 1 d P A 1
C33' C 0.1532(12) 0.8046(10) 0.0928(6) 0.029(3) Uiso 0.319(5) 1 d P A 2
O33' O 0.1102(11) 0.8472(10) 0.1234(5) 0.060(3) Uiso 0.319(5) 1 d P A 2
C41 C 0.2856(4) 0.5200(3) 0.0129(2) 0.0551(13) Uani 1 1 d . . .
O41 O 0.2355(3) 0.4600(3) -0.01237(17) 0.0774(12) Uani 1 1 d . A .
C42 C 0.4610(6) 0.5456(5) 0.1061(4) 0.062(2) Uani 0.681(5) 1 d P A 1
O42 O 0.5216(6) 0.5030(4) 0.1405(4) 0.119(4) Uani 0.681(5) 1 d P A 1
C43 C 0.4489(7) 0.6528(6) 0.0061(4) 0.0506(18) Uani 0.681(5) 1 d P A 1
O43 O 0.5066(7) 0.6758(6) -0.0253(4) 0.098(3) Uani 0.681(5) 1 d P A 1
C42' C 0.4996(15) 0.5609(12) 0.0753(8) 0.054(4) Uiso 0.319(5) 1 d P A 2
O42' O 0.5758(11) 0.5186(10) 0.0989(6) 0.076(4) Uiso 0.319(5) 1 d P A 2
C43' C 0.4381(16) 0.6815(12) -0.0165(8) 0.042(4) Uiso 0.319(5) 1 d P A 2
O43' O 0.4650(13) 0.7164(11) -0.0509(7) 0.075(4) Uiso 0.319(5) 1 d P A 2
C1 C 0.8215(3) 0.9296(3) 0.2146(2) 0.0468(10) Uani 1 1 d . . .
H1 H 0.8602 0.9863 0.2355 0.056 Uiso 1 1 calc R . .
C2 C 0.6406(3) 1.0435(3) 0.21349(19) 0.0411(10) Uani 1 1 d . . .
H2 H 0.7024 1.0808 0.238 0.049 Uiso 1 1 calc R . .
C3 C 0.7133(3) 0.9243(3) 0.30809(18) 0.0452(10) Uani 1 1 d . . .
H3 H 0.7597 0.9814 0.3226 0.054 Uiso 1 1 calc R . .
C4 C 0.9011(4) 0.8823(5) 0.1808(3) 0.0775(18) Uani 1 1 d . . .
H4A H 0.9691 0.8639 0.2084 0.116 Uiso 1 1 calc R . .
H4B H 0.9191 0.9274 0.152 0.116 Uiso 1 1 calc R . .
H4C H 0.8661 0.8254 0.1606 0.116 Uiso 1 1 calc R . .
C5 C 0.5569(4) 1.1151(3) 0.1817(2) 0.0586(14) Uani 1 1 d . . .
H5A H 0.5925 1.1566 0.1571 0.088 Uiso 1 1 calc R . .
H5B H 0.5289 1.154 0.2105 0.088 Uiso 1 1 calc R . .
H5C H 0.4952 1.0809 0.1569 0.088 Uiso 1 1 calc R . .
C6 C 0.6889(5) 0.8721(4) 0.3614(2) 0.0680(15) Uani 1 1 d . . .
H6A H 0.6438 0.8154 0.3484 0.102 Uiso 1 1 calc R . .
H6B H 0.6484 0.9146 0.383 0.102 Uiso 1 1 calc R . .
H6C H 0.7586 0.8526 0.387 0.102 Uiso 1 1 calc R . .
C101 C 0.1632(7) 1.1462(7) -0.0079(3) 0.146(4) Uani 1 1 d . . .
H10A H 0.2319 1.1536 -0.0224 0.218 Uiso 1 1 calc R . .
H10B H 0.1148 1.2012 -0.0202 0.218 Uiso 1 1 calc R . .
H10C H 0.1254 1.0875 -0.024 0.218 Uiso 1 1 calc R . .
C102 C 0.2745(6) 1.2465(4) 0.1036(4) 0.115(3) Uani 1 1 d . . .
H10D H 0.2807 1.2485 0.1462 0.173 Uiso 1 1 calc R . .
H10E H 0.2357 1.3037 0.0858 0.173 Uiso 1 1 calc R . .
H10F H 0.3487 1.2443 0.0946 0.173 Uiso 1 1 calc R . .
C103 C 0.0695(5) 1.1290(5) 0.1034(3) 0.092(2) Uani 1 1 d . . .
H10G H 0.0283 1.0717 0.0874 0.138 Uiso 1 1 calc R . .
H10H H 0.0231 1.1856 0.0924 0.138 Uiso 1 1 calc R . .
H10I H 0.0895 1.1242 0.1463 0.138 Uiso 1 1 calc R . .
Si1 Si 0.19618(12) 1.13918(10) 0.07351(6) 0.0551(4) Uani 1 1 d . . .
C10 C 0.2873(3) 1.0363(3) 0.09619(18) 0.0402(9) Uani 1 1 d . . .
C20 C 0.3524(3) 0.9728(3) 0.11319(17) 0.0330(8) Uani 1 1 d . . .
C30 C 0.4303(3) 0.9007(2) 0.13470(15) 0.0263(7) Uani 1 1 d . A .
C40 C 0.4317(3) 0.8026(2) 0.13034(14) 0.0265(7) Uani 1 1 d . . .
C50 C 0.3569(3) 0.7299(2) 0.10281(15) 0.0297(8) Uani 1 1 d . A .
C60 C 0.2842(4) 0.6626(3) 0.11119(18) 0.0498(12) Uani 1 1 d . A .
Si2 Si 0.1994(3) 0.60629(19) 0.16295(9) 0.0516(8) Uani 0.681(5) 1 d P A 1
Si2' Si 0.2610(4) 0.5629(3) 0.16081(16) 0.0367(14) Uani 0.319(5) 1 d P A 2
C201 C 0.1342(17) 0.4945(12) 0.1220(9) 0.054(5) Uani 0.681(5) 1 d P A 1
H20A H 0.1929 0.4521 0.1143 0.082 Uiso 0.681(5) 1 calc PR A 1
H20B H 0.0867 0.5134 0.0846 0.082 Uiso 0.681(5) 1 calc PR A 1
H20C H 0.0898 0.4609 0.1461 0.082 Uiso 0.681(5) 1 calc PR A 1
C202 C 0.2956(11) 0.5783(8) 0.2313(3) 0.109(5) Uani 0.681(5) 1 d P A 1
H20D H 0.3329 0.6369 0.2479 0.164 Uiso 0.681(5) 1 calc PR A 1
H20E H 0.3509 0.5325 0.2235 0.164 Uiso 0.681(5) 1 calc PR A 1
H20F H 0.255 0.5504 0.2593 0.164 Uiso 0.681(5) 1 calc PR A 1
C203 C 0.0886(9) 0.6874(7) 0.1790(5) 0.109(4) Uani 0.681(5) 1 d P A 1
H20G H 0.049 0.6556 0.2061 0.163 Uiso 0.681(5) 1 calc PR A 1
H20H H 0.0366 0.7026 0.1423 0.163 Uiso 0.681(5) 1 calc PR A 1
H20I H 0.1224 0.7465 0.1969 0.163 Uiso 0.681(5) 1 calc PR A 1
C204 C 0.209(2) 0.6282(17) 0.2227(11) 0.097(7) Uiso 0.319(5) 1 d P A 2
H20J H 0.1789 0.5816 0.2466 0.145 Uiso 0.319(5) 1 calc PR A 2
H20K H 0.1517 0.674 0.2057 0.145 Uiso 0.319(5) 1 calc PR A 2
H20L H 0.2713 0.6622 0.2475 0.145 Uiso 0.319(5) 1 calc PR A 2
C205 C 0.3784(15) 0.4879(13) 0.1921(8) 0.075(5) Uiso 0.319(5) 1 d P A 2
H20M H 0.3991 0.4488 0.1611 0.112 Uiso 0.319(5) 1 calc PR A 2
H20N H 0.3584 0.4461 0.2222 0.112 Uiso 0.319(5) 1 calc PR A 2
H20O H 0.4412 0.5282 0.2101 0.112 Uiso 0.319(5) 1 calc PR A 2
C206 C 0.134(3) 0.504(3) 0.129(2) 0.048(9) Uiso 0.319(5) 1 d P A 2
H20P H 0.1462 0.4628 0.0968 0.072 Uiso 0.319(5) 1 calc PR A 2
H20Q H 0.0777 0.5519 0.1137 0.072 Uiso 0.319(5) 1 calc PR A 2
H20R H 0.1097 0.4653 0.159 0.072 Uiso 0.319(5) 1 calc PR A 2

loop_
_atom_site_aniso_label
_atom_site_aniso_U_11
_atom_site_aniso_U_22
_atom_site_aniso_U_33
_atom_site_aniso_U_23
_atom_site_aniso_U_13
_atom_site_aniso_U_12
Co1 0.0249(2) 0.0311(2) 0.0304(3) 0.0002(2) 0.00671(19) 0.00165(19)
Co2 0.0295(3) 0.0239(2) 0.0255(2) -0.00233(18) 0.00483(19) -0.00195(19)
Co3 0.0251(3) 0.0326(3) 0.0450(3) -0.0029(2) 0.0010(2) -0.0001(2)
Co4 0.0285(7) 0.0294(5) 0.0273(10) -0.0081(6) 0.0027(6) 0.0042(4)
Co4' 0.0286(14) 0.0394(13) 0.0163(16) -0.0090(12) 0.0092(10) 0.0065(10)
S1 0.0301(5) 0.0414(5) 0.0467(6) 0.0045(4) 0.0062(4) -0.0080(4)
S2 0.0340(5) 0.0323(5) 0.0400(5) -0.0118(4) 0.0045(4) -0.0029(4)
S3 0.0364(5) 0.0408(5) 0.0545(7) -0.0017(5) -0.0095(5) 0.0063(4)
C11 0.041(2) 0.050(2) 0.048(3) -0.005(2) 0.0107(19) 0.011(2)
O11 0.073(3) 0.059(2) 0.100(3) -0.008(2) 0.012(2) 0.034(2)
C12 0.037(2) 0.056(3) 0.042(2) 0.006(2) 0.0140(18) -0.0051(19)
O12 0.076(3) 0.101(3) 0.0411(19) 0.0137(19) 0.0186(18) -0.011(2)
C21 0.055(3) 0.036(2) 0.046(2) -0.0139(18) 0.019(2) -0.0090(19)
O21 0.068(2) 0.077(2) 0.100(3) -0.034(2) 0.057(2) -0.021(2)
C22 0.044(2) 0.036(2) 0.032(2) 0.0047(16) 0.0006(17) -0.0048(18)
O22 0.076(2) 0.0390(17) 0.077(2) 0.0193(16) -0.003(2) 0.0048(16)
C31 0.038(2) 0.046(2) 0.054(3) -0.004(2) -0.010(2) -0.0014(19)
O31 0.051(2) 0.073(2) 0.088(3) -0.015(2) -0.017(2) -0.0190(18)
C32 0.063(3) 0.067(3) 0.067(3) 0.026(3) -0.023(3) -0.010(3)
O32 0.134(5) 0.138(5) 0.107(4) 0.085(4) -0.023(3) -0.045(4)
C33 0.029(4) 0.044(4) 0.097(7) 0.003(5) 0.004(4) -0.004(3)
O33 0.050(4) 0.055(4) 0.226(10) -0.045(5) 0.067(5) 0.000(3)
C41 0.062(3) 0.039(2) 0.054(3) -0.015(2) -0.012(2) 0.004(2)
O41 0.092(3) 0.054(2) 0.075(2) -0.0266(19) -0.009(2) -0.014(2)
C42 0.050(4) 0.037(3) 0.083(6) -0.007(4) -0.022(4) 0.010(3)
O42 0.097(5) 0.062(4) 0.158(7) 0.014(4) -0.072(6) 0.025(4)
C43 0.054(5) 0.057(5) 0.046(5) -0.015(4) 0.024(4) -0.007(4)
O43 0.084(5) 0.112(6) 0.118(7) -0.037(5) 0.065(5) -0.020(5)
C1 0.024(2) 0.055(3) 0.059(3) -0.008(2) 0.0006(18) -0.0023(18)
C2 0.033(2) 0.0262(18) 0.060(3) -0.0025(17) -0.0006(18) -0.0053(15)
C3 0.043(2) 0.049(2) 0.037(2) -0.0092(18) -0.0082(18) -0.0055(19)
C4 0.032(3) 0.112(5) 0.088(4) -0.025(4) 0.011(3) 0.007(3)
C5 0.051(3) 0.029(2) 0.087(4) 0.001(2) -0.007(3) -0.0032(19)
C6 0.079(4) 0.085(4) 0.033(2) 0.003(2) -0.004(2) -0.009(3)
C101 0.124(6) 0.247(11) 0.066(4) 0.047(5) 0.020(4) 0.132(7)
C102 0.112(6) 0.041(3) 0.200(9) 0.002(4) 0.049(6) 0.026(3)
C103 0.058(4) 0.110(5) 0.118(5) 0.039(4) 0.039(4) 0.042(4)
Si1 0.0537(8) 0.0590(8) 0.0549(8) 0.0149(6) 0.0165(6) 0.0342(6)
C10 0.033(2) 0.039(2) 0.046(2) 0.0018(18) 0.0041(18) 0.0060(17)
C20 0.0278(19) 0.0313(18) 0.039(2) -0.0002(15) 0.0053(15) -0.0039(15)
C30 0.0236(17) 0.0261(16) 0.0287(18) -0.0003(13) 0.0043(13) -0.0021(13)
C40 0.0263(17) 0.0292(17) 0.0236(17) -0.0009(13) 0.0043(13) -0.0017(14)
C50 0.0346(19) 0.0287(17) 0.0233(17) 0.0006(14) -0.0002(14) 0.0024(15)
C60 0.068(3) 0.043(2) 0.032(2) 0.0009(17) -0.005(2) -0.026(2)
Si2 0.0720(19) 0.0444(13) 0.0414(11) -0.0063(9) 0.0186(10) -0.0282(13)
Si2' 0.040(3) 0.032(2) 0.0318(19) 0.0050(15) -0.0059(16) -0.0180(19)
C201 0.068(7) 0.042(6) 0.049(7) -0.006(5) 0.002(5) -0.036(5)
C202 0.157(11) 0.119(8) 0.037(4) 0.022(5) -0.013(5) -0.096(8)
C203 0.132(9) 0.067(6) 0.163(11) -0.029(6) 0.114(9) -0.034(6)

loop_
_atom_type_symbol
_atom_type_description
_atom_type_scat_dispersion_real
_atom_type_scat_dispersion_imag
_atom_type_scat_source
C C 0.0033 0.0016 'International Tables Vol C Tables 4.2.6.8 and 6.1.1.4'
H H 0 0 'International Tables Vol C Tables 4.2.6.8 and 6.1.1.4'
Co Co 0.3494 0.9721 'International Tables Vol C Tables 4.2.6.8 and 6.1.1.4'
O O 0.0106 0.006 'International Tables Vol C Tables 4.2.6.8 and 6.1.1.4'
S S 0.1246 0.1234 'International Tables Vol C Tables 4.2.6.8 and 6.1.1.4'
Si Si 0.0817 0.0704 'International Tables Vol C Tables 4.2.6.8 and 6.1.1.4'

loop_
_geom_angle_atom_site_label_1
_geom_angle_atom_site_label_2
_geom_angle_atom_site_label_3
_geom_angle
C11 Co1 C12 102.8(2)
C11 Co1 C40 101.39(18)
C12 Co1 C40 103.39(17)
C11 Co1 C30 141.25(18)
C12 Co1 C30 97.54(17)
C40 Co1 C30 41.27(14)
C11 Co1 S1 103.41(15)
C12 Co1 S1 97.51(14)
C40 Co1 S1 142.92(11)
C30 Co1 S1 106.23(10)
C11 Co1 Co2 101.14(15)
C12 Co1 Co2 148.27(14)
C40 Co1 Co2 51.17(10)
C30 Co1 Co2 51.18(10)
S1 Co1 Co2 96.90(3)
C21 Co2 C22 101.8(2)
C21 Co2 C40 101.67(17)
C22 Co2 C40 101.74(16)
C21 Co2 C30 98.59(18)
C22 Co2 C30 140.92(16)
C40 Co2 C30 41.10(14)
C21 Co2 S2 99.17(13)
C22 Co2 S2 106.68(12)
C40 Co2 S2 140.19(11)
C30 Co2 S2 102.46(10)
C21 Co2 Co1 148.30(15)
C22 Co2 Co1 99.50(14)
C40 Co2 Co1 50.74(10)
C30 Co2 Co1 51.06(10)
S2 Co2 Co1 96.85(3)
C33 Co3 C32 93.3(4)
C33 Co3 C33' 21.0(4)
C32 Co3 C33' 112.3(5)
C33 Co3 C31 97.2(3)
C32 Co3 C31 106.9(2)
C33' Co3 C31 99.3(5)
C33 Co3 C60 105.2(4)
C32 Co3 C60 141.0(2)
C33' Co3 C60 84.4(5)
C31 Co3 C60 104.53(19)
C33 Co3 C50 103.5(3)
C32 Co3 C50 103.01(19)
C33' Co3 C50 89.9(4)
C31 Co3 C50 142.34(17)
C60 Co3 C50 39.78(16)
C33 Co3 Co4 151.5(3)
C32 Co3 Co4 103.2(2)
C33' Co3 Co4 132.1(4)
C31 Co3 Co4 100.06(15)
C60 Co3 Co4 48.35(16)
C50 Co3 Co4 50.37(11)
C33 Co3 Co4' 157.7(3)
C32 Co3 Co4' 92.6(2)
C33' Co3 Co4' 140.9(4)
C31 Co3 Co4' 101.67(18)
C60 Co3 Co4' 58.56(18)
C50 Co3 Co4' 54.17(14)
Co4 Co3 Co4' 10.78(8)
C42 Co4 C43 99.3(5)
C42 Co4 C41 99.5(3)
C43 Co4 C41 98.6(3)
C42 Co4 C60 98.2(4)
C43 Co4 C60 142.5(3)
C41 Co4 C60 110.8(2)
C42 Co4 C50 101.6(3)
C43 Co4 C50 102.4(3)
C41 Co4 C50 147.3(2)
C60 Co4 C50 41.45(17)
C42 Co4 Co3 149.3(3)
C43 Co4 Co3 102.0(3)
C41 Co4 Co3 99.01(17)
C60 Co4 Co3 52.10(15)
C50 Co4 Co3 52.27(11)
C42' Co4' C43' 97.9(8)
C42' Co4' C41 100.2(6)
C43' Co4' C41 113.5(6)
C42' Co4' C50 104.7(6)
C43' Co4' C50 108.0(6)
C41 Co4' C50 127.4(3)
C42' Co4' C60 107.5(6)
C43' Co4' C60 139.1(6)
C41 Co4' C60 93.2(3)
C50 Co4' C60 35.24(15)
C42' Co4' Co3 152.4(6)
C43' Co4' Co3 98.5(6)
C41 Co4' Co3 93.4(2)
C50 Co4' Co3 48.82(13)
C60 Co4' Co3 47.34(14)
C2 S1 C1 97.13(19)
C2 S1 Co1 107.81(13)
C1 S1 Co1 113.10(15)
C2 S2 C3 97.6(2)
C2 S2 Co2 109.28(13)
C3 S2 Co2 109.59(14)
C3 S3 C1 100.9(2)
O11 C11 Co1 174.3(4)
O12 C12 Co1 176.8(4)
O21 C21 Co2 176.2(4)
O22 C22 Co2 173.4(4)
O31 C31 Co3 178.7(5)
O32 C32 Co3 179.2(6)
O33 C33 Co3 174.4(10)
O33' C33' Co3 178.1(13)
O41 C41 Co4 176.8(5)
O41 C41 Co4' 168.3(5)
O42 C42 Co4 175.7(10)
O43 C43 Co4 178.0(11)
O42' C42' Co4' 177.9(18)
O43' C43' Co4' 175.5(19)
C4 C1 S3 109.6(4)
C4 C1 S1 109.0(3)
S3 C1 S1 115.6(2)
C4 C1 H1 107.4
S3 C1 H1 107.4
S1 C1 H1 107.4
C5 C2 S1 111.0(3)
C5 C2 S2 112.0(3)
S1 C2 S2 111.81(19)
C5 C2 H2 107.2
S1 C2 H2 107.2
S2 C2 H2 107.2
C6 C3 S3 109.9(3)
C6 C3 S2 108.6(3)
S3 C3 S2 114.8(2)
C6 C3 H3 107.8
S3 C3 H3 107.8
S2 C3 H3 107.8
C1 C4 H4A 109.5
C1 C4 H4B 109.5
H4A C4 H4B 109.5
C1 C4 H4C 109.5
H4A C4 H4C 109.5
H4B C4 H4C 109.5
C2 C5 H5A 109.5
C2 C5 H5B 109.5
H5A C5 H5B 109.5
C2 C5 H5C 109.5
H5A C5 H5C 109.5
H5B C5 H5C 109.5
C3 C6 H6A 109.5
C3 C6 H6B 109.5
H6A C6 H6B 109.5
C3 C6 H6C 109.5
H6A C6 H6C 109.5
H6B C6 H6C 109.5
Si1 C101 H10A 109.5
Si1 C101 H10B 109.5
H10A C101 H10B 109.5
Si1 C101 H10C 109.5
H10A C101 H10C 109.5
H10B C101 H10C 109.5
Si1 C102 H10D 109.5
Si1 C102 H10E 109.5
H10D C102 H10E 109.5
Si1 C102 H10F 109.5
H10D C102 H10F 109.5
H10E C102 H10F 109.5
Si1 C103 H10G 109.5
Si1 C103 H10H 109.5
H10G C103 H10H 109.5
Si1 C103 H10I 109.5
H10G C103 H10I 109.5
H10H C103 H10I 109.5
C10 Si1 C103 110.4(2)
C10 Si1 C102 106.7(3)
C103 Si1 C102 109.8(4)
C10 Si1 C101 109.1(3)
C103 Si1 C101 111.3(4)
C102 Si1 C101 109.4(5)
C20 C10 Si1 175.6(4)
C10 C20 C30 178.0(4)
C40 C30 C20 134.7(3)
C40 C30 Co1 68.9(2)
C20 C30 Co1 140.2(3)
C40 C30 Co2 69.35(19)
C20 C30 Co2 135.6(3)
Co1 C30 Co2 77.76(12)
C30 C40 C50 136.4(3)
C30 C40 Co1 69.8(2)
C50 C40 Co1 138.9(3)
C30 C40 Co2 69.6(2)
C50 C40 Co2 134.9(3)
Co1 C40 Co2 78.08(12)
C60 C50 C40 145.3(4)
C60 C50 Co4 66.4(3)
C40 C50 Co4 137.9(3)
C60 C50 Co3 69.3(2)
C40 C50 Co3 130.8(2)
Co4 C50 Co3 77.36(14)
C60 C50 Co4' 78.1(3)
C40 C50 Co4' 129.4(3)
Co3 C50 Co4' 77.01(17)
C50 C60 Co4 72.2(3)
C50 C60 Si2' 143.6(4)
Co4 C60 Si2' 108.7(3)
C50 C60 Si2 147.8(3)
Co4 C60 Si2 135.0(3)
C50 C60 Co3 70.9(2)
Co4 C60 Co3 79.55(18)
Si2' C60 Co3 145.5(3)
Si2 C60 Co3 123.6(3)
C50 C60 Co4' 66.6(3)
Si2' C60 Co4' 115.6(3)
Si2 C60 Co4' 141.6(3)
Co3 C60 Co4' 74.10(19)
C202 Si2 C203 109.2(6)
C202 Si2 C201 112.9(7)
C203 Si2 C201 110.2(8)
C202 Si2 C60 107.1(4)
C203 Si2 C60 113.0(4)
C201 Si2 C60 104.5(7)
C206 Si2' C205 117.2(15)
C206 Si2' C60 108.7(16)
C205 Si2' C60 117.9(7)
C206 Si2' C204 97.7(17)
C205 Si2' C204 109.5(10)
C60 Si2' C204 102.9(8)
Si2' C204 H20J 109.5
Si2' C204 H20K 109.5
H20J C204 H20K 109.5
Si2' C204 H20L 109.5
H20J C204 H20L 109.5
H20K C204 H20L 109.5
Si2' C205 H20M 109.5
Si2' C205 H20N 109.5
H20M C205 H20N 109.5
Si2' C205 H20O 109.5
H20M C205 H20O 109.5
H20N C205 H20O 109.5
Si2' C206 H20P 109.4
Si2' C206 H20Q 109.5
H20P C206 H20Q 109.5
Si2' C206 H20R 109.5
H20P C206 H20R 109.5
H20Q C206 H20R 109.5

loop_
_geom_bond_atom_site_label_1
_geom_bond_atom_site_label_2
_geom_bond_distance
Co1 C11 1.804(4)
Co1 C12 1.812(4)
Co1 C40 1.948(3)
Co1 C30 1.959(4)
Co1 S1 2.2970(11)
Co1 Co2 2.4612(8)
Co2 C21 1.783(5)
Co2 C22 1.793(4)
Co2 C40 1.960(3)
Co2 C30 1.962(3)
Co2 S2 2.2913(10)
Co3 C33 1.803(8)
Co3 C32 1.805(6)
Co3 C33' 1.818(14)
Co3 C31 1.820(4)
Co3 C60 1.963(4)
Co3 C50 1.983(3)
Co3 Co4 2.446(2)
Co3 Co4' 2.567(5)
Co4 C42 1.780(7)
Co4 C43 1.822(8)
Co4 C41 1.830(5)
Co4 C60 1.859(6)
Co4 C50 1.931(4)
Co4' C42' 1.759(18)
Co4' C43' 1.82(2)
Co4' C41 1.888(7)
Co4' C50 2.136(5)
Co4' C60 2.277(6)
S1 C2 1.812(4)
S1 C1 1.841(4)
S2 C2 1.830(4)
S2 C3 1.839(4)
S3 C3 1.798(5)
S3 C1 1.800(5)
C11 O11 1.142(5)
C12 O12 1.130(5)
C21 O21 1.148(5)
C22 O22 1.143(5)
C31 O31 1.133(5)
C32 O32 1.123(7)
C33 O33 1.130(10)
C33' O33' 1.140(19)
C41 O41 1.133(5)
C42 O42 1.144(8)
C43 O43 1.165(10)
C42' O42' 1.152(19)
C43' O43' 1.05(2)
C1 C4 1.527(7)
C1 H1 1
C2 C5 1.519(6)
C2 H2 1
C3 C6 1.521(7)
C3 H3 1
C4 H4A 0.98
C4 H4B 0.98
C4 H4C 0.98
C5 H5A 0.98
C5 H5B 0.98
C5 H5C 0.98
C6 H6A 0.98
C6 H6B 0.98
C6 H6C 0.98
C101 Si1 1.855(7)
C101 H10A 0.98
C101 H10B 0.98
C101 H10C 0.98
C102 Si1 1.844(7)
C102 H10D 0.98
C102 H10E 0.98
C102 H10F 0.98
C103 Si1 1.842(6)
C103 H10G 0.98
C103 H10H 0.98
C103 H10I 0.98
Si1 C10 1.837(4)
C10 C20 1.208(5)
C20 C30 1.413(5)
C30 C40 1.377(5)
C40 C50 1.434(5)
C50 C60 1.343(5)
C60 Si2' 1.870(5)
C60 Si2 1.918(5)
Si2 C202 1.821(10)
Si2 C203 1.871(10)
Si2 C201 1.921(15)
Si2' C206 1.79(4)
Si2' C205 1.817(19)
Si2' C204 1.92(2)
C201 H20A 0.98
C201 H20B 0.98
C201 H20C 0.98
C202 H20D 0.98
C202 H20E 0.98
C202 H20F 0.98
C203 H20G 0.98
C203 H20H 0.98
C203 H20I 0.98
C204 H20J 0.98
C204 H20K 0.98
C204 H20L 0.98
C205 H20M 0.98
C205 H20N 0.98
C205 H20O 0.98
C206 H20P 0.98
C206 H20Q 0.98
C206 H20R 0.98
